data_7129427
loop_
_publ_author_name
'Vogler, Daniel'
'Haas, Lea'
'Wolf, Nina'
'Kaifer, Elisabeth'
'Himmel, Hans-J\"org'

_publ_section_title
;
 Derivatization of an especially electron-rich diborane
;
_journal_name_full 'Chemical Communications'
_journal_paper_doi 10.1039/D1CC06359F
_journal_year 2022
_chemical_formula_moiety 'C16 H24 B2 F3 N7 O3 S2'
_chemical_formula_sum 'C16 H24 B2 F3 N7 O3 S2'
_chemical_formula_weight 505.16
_space_group_crystal_system orthorhombic
_space_group_IT_number 33
_space_group_name_Hall 'P 2c -2n'
_space_group_name_H-M_alt 'P n a 21'
_atom_sites_solution_hydrogens geom
_audit_creation_date 2021-10-29
_audit_creation_method
;
Olex2 1.5
(compiled 2021.08.20 svn.r13c46975 for OlexSys, GUI svn.r6405)
;
_audit_update_record
;
2021-11-05 deposited with the CCDC.	2021-12-06 downloaded from the CCDC.
;
_cell_angle_alpha 90
_cell_angle_beta 90
_cell_angle_gamma 90
_cell_formula_units_Z 12
_cell_length_a 49.546(2)
_cell_length_b 8.8940(4)
_cell_length_c 14.6374(7)
_cell_measurement_reflns_used 9641
_cell_measurement_temperature 100.00
_cell_measurement_theta_max 32.14
_cell_measurement_theta_min 2.60
_cell_volume 6450.1(5)
_computing_cell_refinement 'SAINT V8.40B (Bruker, 2016)'
_computing_data_collection 'APEX 3 V2019.11-0 (Bruker, 2019)'
_computing_data_reduction 'SAINT V8.40B (Bruker, 2016)'
_computing_molecular_graphics 'Olex2 1.5 (Dolomanov et al., 2009)'
_computing_publication_material 'Olex2 1.5 (Dolomanov et al., 2009)'
_computing_structure_refinement 'XL  (Sheldrick, 2008)'
_computing_structure_solution 'XS  (Sheldrick, 2008)'
_diffrn_ambient_temperature 100.00
_diffrn_detector 'Bruker Photon III detector'
_diffrn_detector_type 'CPAD detector'
_diffrn_measured_fraction_theta_full 0.999
_diffrn_measured_fraction_theta_max 1.000
_diffrn_measurement_device 'three-circle diffractometer'
_diffrn_measurement_device_type 'Bruker D8-Venture'
_diffrn_measurement_method '\w and \f scans'
_diffrn_radiation_monochromator 'mirror optics'
_diffrn_radiation_probe x-ray
_diffrn_radiation_type MoK\a
_diffrn_radiation_wavelength 0.71073
_diffrn_reflns_av_R_equivalents 0.0583
_diffrn_reflns_av_unetI/netI 0.0326
_diffrn_reflns_Laue_measured_fraction_full 0.999
_diffrn_reflns_Laue_measured_fraction_max 1.000
_diffrn_reflns_limit_h_max 66
_diffrn_reflns_limit_h_min -67
_diffrn_reflns_limit_k_max 12
_diffrn_reflns_limit_k_min -12
_diffrn_reflns_limit_l_max 19
_diffrn_reflns_limit_l_min -19
_diffrn_reflns_number 144873
_diffrn_reflns_point_group_measured_fraction_full 0.999
_diffrn_reflns_point_group_measured_fraction_max 0.999
_diffrn_reflns_theta_full 25.242
_diffrn_reflns_theta_max 29.000
_diffrn_reflns_theta_min 2.154
_diffrn_source 'microfocus sealed X-ray tube'
_diffrn_source_current 1.4
_diffrn_source_power 0.07
_diffrn_source_type 'Incoatec I\ms'
_diffrn_source_voltage 50.0
_diffrn_standards_number 0
_exptl_absorpt_coefficient_mu 0.310
_exptl_absorpt_correction_T_max 0.7467
_exptl_absorpt_correction_T_min 0.7023
_exptl_absorpt_correction_type multi-scan
_exptl_absorpt_process_details
;
SADABS-2016/2 (Bruker,2016/2) was used for absorption correction.
wR2(int) was 0.0778 before and 0.0701 after correction.
The Ratio of minimum to maximum transmission is 0.9405.
The \l/2 correction factor is Not present.
;
_exptl_crystal_colour colourless
_exptl_crystal_colour_primary colourless
_exptl_crystal_density_diffrn 1.561
_exptl_crystal_description block
_exptl_crystal_F_000 3144
_exptl_crystal_size_max 0.23
_exptl_crystal_size_mid 0.136
_exptl_crystal_size_min 0.118
_refine_diff_density_max 1.938
_refine_diff_density_min -0.766
_refine_diff_density_rms 0.120
_refine_ls_abs_structure_details
;
 Flack x determined using 6579 quotients [(I+)-(I-)]/[(I+)+(I-)]
 (Parsons, Flack and Wagner, Acta Cryst. B69 (2013) 249-259).
;
_refine_ls_abs_structure_Flack 0.48(2)
_refine_ls_extinction_method none
_refine_ls_goodness_of_fit_ref 1.120
_refine_ls_hydrogen_treatment constr
_refine_ls_matrix_type full
_refine_ls_number_parameters 892
_refine_ls_number_reflns 17146
_refine_ls_number_restraints 1
_refine_ls_restrained_S_all 1.120
_refine_ls_R_factor_all 0.0780
_refine_ls_R_factor_gt 0.0731
_refine_ls_shift/su_max 0.001
_refine_ls_shift/su_mean 0.000
_refine_ls_structure_factor_coef Fsqd
_refine_ls_weighting_details 'w=1/[\s^2^(Fo^2^)+(0.0895P)^2^+15.1151P] where P=(Fo^2^+2Fc^2^)/3'
_refine_ls_weighting_scheme calc
_refine_ls_wR_factor_gt 0.1945
_refine_ls_wR_factor_ref 0.1983
_reflns_Friedel_coverage 0.927
_reflns_Friedel_fraction_full 0.999
_reflns_Friedel_fraction_max 0.999
_reflns_number_gt 15883
_reflns_number_total 17146
_reflns_threshold_expression 'I > 2\s(I)'
_cod_data_source_file d1cc06359f2.cif
_cod_data_source_block mo_dv338b_0ma
_cod_database_code 7129427
_shelx_shelxl_version_number 2018/3
_shelx_space_group_comment
;
The symmetry employed for this shelxl refinement is uniquely defined
by the following loop, which should always be used as a source of
symmetry information in preference to the above space-group names.
They are only intended as comments.
;
_shelx_estimated_absorpt_t_max 0.964
_shelx_estimated_absorpt_t_min 0.932
_olex2_refinement_description
;
1. Fixed Uiso
 At 1.2 times of:
  All C(H,H) groups
2.a Secondary CH2 refined with riding coordinates:
 C2(H2A,H2B), C3(H3A,H3B), C4(H4A,H4B), C5(H5A,H5B), C6(H6A,H6B), C7(H7A,H7B),
 C9(H9A,H9B), C10(H10A,H10B), C11(H11A,H11B), C12(H12A,H12B), C13(H13A,H13B),
 C14(H14A,H14B), C18(H18A,H18B), C19(H19A,H19B), C20(H20A,H20B), C21(H21A,H21B),
  C22(H22A,H22B), C23(H23A,H23B), C25(H25A,H25B), C26(H26A,H26B), C27(H27A,
 H27B), C28(H28A,H28B), C29(H29A,H29B), C30(H30A,H30B), C34(H34A,H34B),
 C35(H35A,H35B), C36(H36A,H36B), C37(H37A,H37B), C38(H38A,H38B), C39(H39A,H39B),
  C41(H41A,H41B), C42(H42A,H42B), C43(H43A,H43B), C44(H44A,H44B), C45(H45A,
 H45B), C46(H46A,H46B)
;
_olex2_submission_special_instructions 'No special instructions were received'

loop_
_space_group_symop_operation_xyz
'x, y, z'
'-x, -y, z+1/2'
'-x+1/2, y+1/2, z+1/2'
'x+1/2, -y+1/2, z'

loop_
_atom_site_label
_atom_site_type_symbol
_atom_site_fract_x
_atom_site_fract_y
_atom_site_fract_z
_atom_site_U_iso_or_equiv
_atom_site_adp_type
_atom_site_occupancy
_atom_site_site_symmetry_order
_atom_site_calc_flag
_atom_site_refinement_flags_posn
_atom_site_refinement_flags_adp
_atom_site_refinement_flags_occupancy
_atom_site_disorder_assembly
_atom_site_disorder_group
S1 S 0.74865(3) 0.35461(19) 0.99073(12) 0.0217(3) Uani 1 1 d . . . . .
O1 O 0.68612(9) 0.8542(5) 1.0150(3) 0.0201(9) Uani 1 1 d . . . . .
N1 N 0.65326(9) 0.4963(5) 0.9218(4) 0.0123(9) Uani 1 1 d . . . . .
N2 N 0.64885(9) 0.7518(5) 0.9182(3) 0.0111(9) Uani 1 1 d . . . . .
N3 N 0.62630(10) 0.6052(5) 0.8063(3) 0.0161(10) Uani 1 1 d . . . . .
N4 N 0.65337(10) 0.5013(5) 1.0984(4) 0.0157(10) Uani 1 1 d . . . . .
N5 N 0.64808(10) 0.7525(5) 1.0949(3) 0.0138(9) Uani 1 1 d . . . . .
N6 N 0.62774(10) 0.6171(5) 1.2124(3) 0.0159(9) Uani 1 1 d . . . . .
N7 N 0.69571(10) 0.4567(6) 1.0101(4) 0.0163(10) Uani 1 1 d . . . . .
C1 C 0.64226(10) 0.6161(6) 0.8802(3) 0.0085(9) Uani 1 1 d . . . . .
C2 C 0.64543(11) 0.3429(6) 0.8972(4) 0.0169(10) Uani 1 1 d . . . . .
H2A H 0.631003 0.307884 0.938871 0.020 Uiso 1 1 calc R U . . .
H2B H 0.661134 0.275121 0.904477 0.020 Uiso 1 1 calc R U . . .
C3 C 0.63554(13) 0.3357(7) 0.8004(4) 0.0201(12) Uani 1 1 d . . . . .
H3A H 0.627184 0.236316 0.789230 0.024 Uiso 1 1 calc R U . . .
H3B H 0.651041 0.346624 0.758274 0.024 Uiso 1 1 calc R U . . .
C4 C 0.61508(12) 0.4582(6) 0.7809(4) 0.0208(11) Uani 1 1 d . . . . .
H4A H 0.610429 0.457828 0.715103 0.025 Uiso 1 1 calc R U . . .
H4B H 0.598381 0.439067 0.816158 0.025 Uiso 1 1 calc R U . . .
C5 C 0.61223(13) 0.7378(6) 0.7694(4) 0.0211(12) Uani 1 1 d . . . . .
H5A H 0.594515 0.749446 0.799874 0.025 Uiso 1 1 calc R U . . .
H5B H 0.609037 0.724334 0.703115 0.025 Uiso 1 1 calc R U . . .
C6 C 0.62930(13) 0.8772(6) 0.7854(4) 0.0192(12) Uani 1 1 d . . . . .
H6A H 0.619337 0.967840 0.765220 0.023 Uiso 1 1 calc R U . . .
H6B H 0.646233 0.870485 0.749719 0.023 Uiso 1 1 calc R U . . .
C7 C 0.63571(13) 0.8885(7) 0.8868(4) 0.0171(11) Uani 1 1 d . . . . .
H7A H 0.647699 0.975692 0.897778 0.021 Uiso 1 1 calc R U . . .
H7B H 0.618826 0.904435 0.921630 0.021 Uiso 1 1 calc R U . . .
C8 C 0.64237(12) 0.6235(6) 1.1370(4) 0.0142(11) Uani 1 1 d . . . . .
C9 C 0.65064(13) 0.3545(6) 1.1435(5) 0.0208(12) Uani 1 1 d . . . . .
H9A H 0.665219 0.341727 1.189065 0.025 Uiso 1 1 calc R U . . .
H9B H 0.652324 0.273166 1.097606 0.025 Uiso 1 1 calc R U . . .
C10 C 0.62346(12) 0.3442(7) 1.1902(5) 0.0217(12) Uani 1 1 d . . . . .
H10A H 0.608857 0.349068 1.144144 0.026 Uiso 1 1 calc R U . . .
H10B H 0.621947 0.247221 1.223049 0.026 Uiso 1 1 calc R U . . .
C11 C 0.62067(13) 0.4728(7) 1.2568(4) 0.0242(12) Uani 1 1 d . . . . .
H11A H 0.601873 0.477332 1.279515 0.029 Uiso 1 1 calc R U . . .
H11B H 0.632721 0.455681 1.309744 0.029 Uiso 1 1 calc R U . . .
C12 C 0.61784(15) 0.7532(7) 1.2593(5) 0.0290(14) Uani 1 1 d . . . . .
H12A H 0.619030 0.738684 1.326277 0.035 Uiso 1 1 calc R U . . .
H12B H 0.598661 0.770166 1.243393 0.035 Uiso 1 1 calc R U . . .
C13 C 0.63436(16) 0.8892(7) 1.2319(5) 0.0278(14) Uani 1 1 d . . . . .
H13A H 0.652631 0.882376 1.258947 0.033 Uiso 1 1 calc R U . . .
H13B H 0.625644 0.981901 1.254885 0.033 Uiso 1 1 calc R U . . .
C14 C 0.63645(14) 0.8951(7) 1.1269(4) 0.0194(12) Uani 1 1 d . . . . .
H14A H 0.618329 0.909956 1.099879 0.023 Uiso 1 1 calc R U . . .
H14B H 0.648084 0.980203 1.108152 0.023 Uiso 1 1 calc R U . . .
C15 C 0.71831(11) 0.4148(7) 1.0016(4) 0.0125(10) Uani 1 1 d . . . . .
B1 B 0.66897(12) 0.5393(7) 1.0088(4) 0.0102(10) Uani 1 1 d . . . . .
B2 B 0.66468(12) 0.7294(7) 1.0072(4) 0.0108(10) Uani 1 1 d . . . . .
S2 S 0.70878(3) 0.88662(17) 0.95165(10) 0.0209(3) Uani 1 1 d . . . A 1
F1 F 0.73462(8) 0.9837(5) 1.0959(3) 0.0320(9) Uani 1 1 d . . . A 1
F2 F 0.73843(10) 0.7470(5) 1.0716(4) 0.0460(12) Uani 1 1 d . . . A 1
F3 F 0.76014(9) 0.9043(7) 0.9878(3) 0.0437(14) Uani 1 1 d . . . A 1
O2 O 0.71382(10) 0.7687(7) 0.8876(3) 0.0367(13) Uani 1 1 d . . . A 1
O3 O 0.70788(13) 1.0382(7) 0.9199(4) 0.0469(15) Uani 1 1 d . . . A 1
C16 C 0.73744(15) 0.8806(7) 1.0308(4) 0.0265(13) Uani 1 1 d . . . A 1
S3 S 0.58490(3) 0.64412(19) 0.50356(12) 0.0212(3) Uani 1 1 d . . . . .
S4 S 0.62395(3) 0.11499(18) 0.53911(10) 0.0186(3) Uani 1 1 d . . . . .
F4 F 0.57322(8) 0.0976(6) 0.5000(3) 0.0348(11) Uani 1 1 d . . . . .
F5 F 0.59883(8) 0.0148(5) 0.3946(3) 0.0319(9) Uani 1 1 d . . . . .
F6 F 0.59526(9) 0.2528(5) 0.4156(3) 0.0383(11) Uani 1 1 d . . . . .
O4 O 0.64696(9) 0.1398(5) 0.4745(3) 0.0191(9) Uani 1 1 d . . . . .
O5 O 0.61927(11) 0.2400(7) 0.5979(4) 0.0371(14) Uani 1 1 d . . . . .
O6 O 0.62394(11) -0.0329(6) 0.5747(4) 0.0365(13) Uani 1 1 d . . . . .
N8 N 0.68127(9) 0.5010(5) 0.4002(3) 0.0109(8) Uani 1 1 d . . . . .
N9 N 0.68613(9) 0.2453(5) 0.3974(3) 0.0104(8) Uani 1 1 d . . . . .
N10 N 0.71103(10) 0.3913(5) 0.2923(3) 0.0139(9) Uani 1 1 d . . . . .
N11 N 0.67893(9) 0.4946(5) 0.5767(3) 0.0109(8) Uani 1 1 d . . . . .
N12 N 0.68436(9) 0.2428(5) 0.5741(3) 0.0120(9) Uani 1 1 d . . . . .
N13 N 0.70289(9) 0.3775(5) 0.6971(3) 0.0107(8) Uani 1 1 d . . . . .
N14 N 0.63737(10) 0.5390(6) 0.4841(3) 0.0142(9) Uani 1 1 d . . . . .
C17 C 0.69307(11) 0.3809(6) 0.3632(4) 0.0110(10) Uani 1 1 d . . . . .
C18 C 0.69027(12) 0.6542(6) 0.3777(4) 0.0189(11) Uani 1 1 d . . . . .
H18A H 0.704247 0.686627 0.421836 0.023 Uiso 1 1 calc R U . . .
H18B H 0.674835 0.724529 0.382405 0.023 Uiso 1 1 calc R U . . .
C19 C 0.70168(13) 0.6589(7) 0.2818(5) 0.0220(12) Uani 1 1 d . . . . .
H19A H 0.686911 0.644759 0.237070 0.026 Uiso 1 1 calc R U . . .
H19B H 0.709970 0.758461 0.270555 0.026 Uiso 1 1 calc R U . . .
C20 C 0.72258(11) 0.5378(6) 0.2688(4) 0.0196(11) Uani 1 1 d . . . . .
H20A H 0.728729 0.536894 0.204470 0.023 Uiso 1 1 calc R U . . .
H20B H 0.738382 0.558423 0.308235 0.023 Uiso 1 1 calc R U . . .
C21 C 0.72565(11) 0.2590(7) 0.2594(4) 0.0216(12) Uani 1 1 d . . . . .
H21A H 0.742782 0.248586 0.293659 0.026 Uiso 1 1 calc R U . . .
H21B H 0.730107 0.272295 0.193980 0.026 Uiso 1 1 calc R U . . .
C22 C 0.70876(13) 0.1168(7) 0.2715(4) 0.0211(12) Uani 1 1 d . . . . .
H22A H 0.692924 0.119600 0.230337 0.025 Uiso 1 1 calc R U . . .
H22B H 0.719671 0.027006 0.256342 0.025 Uiso 1 1 calc R U . . .
C23 C 0.69962(14) 0.1095(7) 0.3696(4) 0.0186(12) Uani 1 1 d . . . . .
H23A H 0.687200 0.023202 0.377309 0.022 Uiso 1 1 calc R U . . .
H23B H 0.715473 0.092508 0.409440 0.022 Uiso 1 1 calc R U . . .
C24 C 0.68888(11) 0.3716(6) 0.6169(4) 0.0119(10) Uani 1 1 d . . . . .
C25 C 0.67943(12) 0.6403(6) 0.6245(4) 0.0171(11) Uani 1 1 d . . . . .
H25A H 0.663768 0.648012 0.666186 0.020 Uiso 1 1 calc R U . . .
H25B H 0.678326 0.723316 0.579574 0.020 Uiso 1 1 calc R U . . .
C26 C 0.70557(12) 0.6523(6) 0.6787(4) 0.0198(12) Uani 1 1 d . . . . .
H26A H 0.721199 0.651589 0.636509 0.024 Uiso 1 1 calc R U . . .
H26B H 0.705865 0.747854 0.713353 0.024 Uiso 1 1 calc R U . . .
C27 C 0.70745(11) 0.5205(6) 0.7439(4) 0.0150(10) Uani 1 1 d . . . . .
H27A H 0.725547 0.519494 0.772602 0.018 Uiso 1 1 calc R U . . .
H27B H 0.693880 0.532799 0.792978 0.018 Uiso 1 1 calc R U . . .
C28 C 0.71211(12) 0.2424(6) 0.7440(4) 0.0210(12) Uani 1 1 d . . . . .
H28A H 0.709315 0.254444 0.810530 0.025 Uiso 1 1 calc R U . . .
H28B H 0.731690 0.229124 0.733098 0.025 Uiso 1 1 calc R U . . .
C29 C 0.69724(15) 0.1043(7) 0.7114(4) 0.0224(13) Uani 1 1 d . . . . .
H29A H 0.678639 0.104709 0.736116 0.027 Uiso 1 1 calc R U . . .
H29B H 0.706489 0.012962 0.733987 0.027 Uiso 1 1 calc R U . . .
C30 C 0.69626(13) 0.1017(7) 0.6079(4) 0.0175(11) Uani 1 1 d . . . . .
H30A H 0.714739 0.089837 0.583176 0.021 Uiso 1 1 calc R U . . .
H30B H 0.685284 0.015255 0.587048 0.021 Uiso 1 1 calc R U . . .
C31 C 0.61539(11) 0.5823(7) 0.4946(3) 0.0110(10) Uani 1 1 d . . . . .
C32 C 0.59619(12) 0.1189(7) 0.4564(4) 0.0195(11) Uani 1 1 d . . . . .
B3 B 0.66425(12) 0.4580(7) 0.4866(4) 0.0113(11) Uani 1 1 d . . . . .
B4 B 0.66925(12) 0.2663(7) 0.4841(4) 0.0104(11) Uani 1 1 d . . . . .
S5 S 0.58241(3) 0.1418(2) 0.99451(12) 0.0220(3) Uani 1 1 d . . . . .
S6 S 0.54352(3) -0.39120(17) 0.95148(9) 0.0197(3) Uani 1 1 d . . . . .
F7 F 0.56990(10) -0.2426(5) 1.0758(4) 0.0442(12) Uani 1 1 d . . . . .
F8 F 0.59375(10) -0.4040(8) 1.0003(3) 0.0456(14) Uani 1 1 d . . . . .
F9 F 0.56677(8) -0.4777(5) 1.1040(3) 0.0296(9) Uani 1 1 d . . . . .
O7 O 0.51963(8) -0.3599(5) 1.0104(3) 0.0181(8) Uani 1 1 d . . . . .
O8 O 0.54411(12) -0.5434(6) 0.9218(4) 0.0394(13) Uani 1 1 d . . . . .
O9 O 0.54927(9) -0.2728(6) 0.8875(3) 0.0326(12) Uani 1 1 d . . . . .
N15 N 0.48811(9) -0.0097(5) 0.8993(3) 0.0107(8) Uani 1 1 d . . . . .
N16 N 0.48244(9) -0.2648(5) 0.9074(3) 0.0108(8) Uani 1 1 d . . . . .
N17 N 0.46403(11) -0.1336(6) 0.7823(4) 0.0177(10) Uani 1 1 d . . . . .
N18 N 0.48540(9) 0.0038(5) 1.0757(3) 0.0099(8) Uani 1 1 d . . . . .
N19 N 0.48079(10) -0.2498(5) 1.0836(3) 0.0123(9) Uani 1 1 d . . . . .
N20 N 0.45678(9) -0.0992(5) 1.1867(3) 0.0121(8) Uani 1 1 d . . . . .
N21 N 0.52985(10) 0.0372(6) 0.9921(3) 0.0120(9) Uani 1 1 d . . . . .
C33 C 0.47800(10) -0.1359(6) 0.8614(4) 0.0101(10) Uani 1 1 d . . . . .
C34 C 0.48658(12) 0.1309(6) 0.8510(4) 0.0166(11) Uani 1 1 d . . . . .
H34A H 0.501703 0.137942 0.806994 0.020 Uiso 1 1 calc R U . . .
H34B H 0.488250 0.215125 0.894860 0.020 Uiso 1 1 calc R U . . .
C35 C 0.46020(13) 0.1431(6) 0.8008(4) 0.0187(11) Uani 1 1 d . . . . .
H35A H 0.459816 0.237383 0.764883 0.022 Uiso 1 1 calc R U . . .
H35B H 0.445122 0.145892 0.845132 0.022 Uiso 1 1 calc R U . . .
C36 C 0.45677(12) 0.0090(7) 0.7372(4) 0.0187(11) Uani 1 1 d . . . . .
H36A H 0.437770 0.003922 0.716456 0.022 Uiso 1 1 calc R U . . .
H36B H 0.468305 0.023183 0.682620 0.022 Uiso 1 1 calc R U . . .
C37 C 0.45489(12) -0.2722(7) 0.7376(4) 0.0201(11) Uani 1 1 d . . . . .
H37A H 0.456867 -0.261972 0.670563 0.024 Uiso 1 1 calc R U . . .
H37B H 0.435550 -0.288835 0.751285 0.024 Uiso 1 1 calc R U . . .
C38 C 0.47112(13) -0.4052(7) 0.7704(4) 0.0184(11) Uani 1 1 d . . . . .
H38A H 0.489824 -0.398390 0.746893 0.022 Uiso 1 1 calc R U . . .
H38B H 0.463006 -0.499630 0.747432 0.022 Uiso 1 1 calc R U . . .
C39 C 0.47133(13) -0.4054(7) 0.8744(4) 0.0175(11) Uani 1 1 d . . . . .
H39A H 0.452716 -0.418202 0.897706 0.021 Uiso 1 1 calc R U . . .
H39B H 0.482384 -0.490408 0.896961 0.021 Uiso 1 1 calc R U . . .
C40 C 0.47362(11) -0.1157(6) 1.1161(4) 0.0118(10) Uani 1 1 d . . . . .
C41 C 0.47721(12) 0.1569(7) 1.0969(4) 0.0174(11) Uani 1 1 d . . . . .
H41A H 0.463061 0.188923 1.053276 0.021 Uiso 1 1 calc R U . . .
H41B H 0.492868 0.224880 1.089451 0.021 Uiso 1 1 calc R U . . .
C42 C 0.46636(11) 0.1705(6) 1.1943(4) 0.0153(10) Uani 1 1 d . . . . .
H42A H 0.481298 0.159076 1.238682 0.018 Uiso 1 1 calc R U . . .
H42B H 0.458096 0.270764 1.203305 0.018 Uiso 1 1 calc R U . . .
C43 C 0.44548(11) 0.0491(7) 1.2097(4) 0.0164(11) Uani 1 1 d . . . . .
H43A H 0.439681 0.049847 1.274392 0.020 Uiso 1 1 calc R U . . .
H43B H 0.429453 0.069061 1.171135 0.020 Uiso 1 1 calc R U . . .
C44 C 0.44249(11) -0.2294(7) 1.2264(4) 0.0162(11) Uani 1 1 d . . . . .
H44A H 0.424596 -0.240126 1.196984 0.019 Uiso 1 1 calc R U . . .
H44B H 0.439613 -0.212370 1.292487 0.019 Uiso 1 1 calc R U . . .
C45 C 0.45866(13) -0.3725(7) 1.2126(4) 0.0204(12) Uani 1 1 d . . . . .
H45A H 0.447633 -0.460490 1.230635 0.025 Uiso 1 1 calc R U . . .
H45B H 0.474945 -0.370261 1.251769 0.025 Uiso 1 1 calc R U . . .
C46 C 0.46699(14) -0.3876(7) 1.1130(4) 0.0181(12) Uani 1 1 d . . . . .
H46A H 0.479203 -0.474851 1.105702 0.022 Uiso 1 1 calc R U . . .
H46B H 0.450827 -0.404661 1.074608 0.022 Uiso 1 1 calc R U . . .
C47 C 0.55185(12) 0.0804(7) 0.9932(3) 0.0137(11) Uani 1 1 d . . . . .
C48 C 0.57092(14) -0.3776(7) 1.0369(4) 0.0261(13) Uani 1 1 d . . . . .
B5 B 0.50216(13) -0.0429(7) 0.9912(4) 0.0132(12) Uani 1 1 d . . . . .
B6 B 0.49804(13) -0.2354(7) 0.9968(4) 0.0121(11) Uani 1 1 d . . . . .

loop_
_atom_site_aniso_label
_atom_site_aniso_U_11
_atom_site_aniso_U_22
_atom_site_aniso_U_33
_atom_site_aniso_U_23
_atom_site_aniso_U_13
_atom_site_aniso_U_12
S1 0.0110(6) 0.0190(7) 0.0352(9) -0.0009(6) 0.0016(5) 0.0031(5)
O1 0.0194(19) 0.0138(18) 0.027(2) -0.0041(18) 0.0035(18) -0.0058(15)
N1 0.0113(19) 0.0080(19) 0.018(2) -0.0004(17) -0.0001(16) 0.0014(16)
N2 0.012(2) 0.009(2) 0.012(2) -0.0005(16) 0.0018(16) -0.0042(16)
N3 0.022(2) 0.011(2) 0.015(2) -0.0014(17) -0.0044(18) 0.0029(18)
N4 0.021(2) 0.011(2) 0.015(2) 0.0039(18) 0.0013(18) 0.0018(17)
N5 0.019(2) 0.0091(19) 0.013(2) -0.0031(17) 0.0004(17) 0.0040(17)
N6 0.021(2) 0.013(2) 0.014(2) 0.0002(17) 0.0012(17) 0.0039(17)
N7 0.015(2) 0.013(2) 0.021(2) -0.0002(19) -0.0031(19) 0.0027(17)
C1 0.007(2) 0.010(2) 0.008(2) -0.0032(18) 0.0015(17) -0.0013(17)
C2 0.018(2) 0.013(2) 0.020(3) -0.003(2) -0.003(2) -0.001(2)
C3 0.027(3) 0.014(2) 0.019(3) -0.007(2) -0.006(2) -0.003(2)
C4 0.022(3) 0.017(2) 0.024(3) -0.006(2) -0.011(2) -0.001(2)
C5 0.026(3) 0.016(2) 0.021(3) 0.000(2) -0.008(2) 0.006(2)
C6 0.027(3) 0.013(2) 0.017(3) 0.002(2) -0.006(2) 0.007(2)
C7 0.023(3) 0.013(2) 0.016(2) 0.004(2) 0.000(2) 0.005(2)
C8 0.017(2) 0.011(2) 0.014(2) -0.0051(19) 0.000(2) -0.0007(19)
C9 0.026(3) 0.011(2) 0.025(3) 0.004(2) 0.002(2) 0.002(2)
C10 0.019(3) 0.021(3) 0.025(3) 0.005(2) 0.003(2) -0.004(2)
C11 0.026(3) 0.026(3) 0.020(3) 0.004(2) 0.004(2) 0.003(2)
C12 0.047(4) 0.017(3) 0.023(3) 0.001(2) 0.013(3) 0.011(3)
C13 0.050(4) 0.014(3) 0.019(3) -0.002(2) 0.001(3) 0.007(3)
C14 0.029(3) 0.009(2) 0.021(3) -0.006(2) 0.003(2) 0.001(2)
C15 0.008(2) 0.012(2) 0.018(3) 0.0014(19) 0.0059(19) -0.0035(19)
B1 0.009(2) 0.014(3) 0.008(2) 0.001(2) -0.004(2) 0.000(2)
B2 0.011(2) 0.006(2) 0.015(3) -0.003(2) 0.000(2) -0.0030(19)
S2 0.0218(6) 0.0266(7) 0.0144(6) 0.0032(6) -0.0023(5) -0.0100(5)
F1 0.0282(19) 0.044(2) 0.0235(19) -0.0199(18) 0.0003(15) -0.0079(17)
F2 0.051(3) 0.033(2) 0.054(3) 0.014(2) -0.019(2) 0.009(2)
F3 0.020(2) 0.083(4) 0.028(2) -0.017(2) 0.0017(17) -0.007(2)
O2 0.027(2) 0.060(3) 0.023(2) -0.019(2) 0.0139(19) -0.017(2)
O3 0.064(4) 0.046(3) 0.031(3) 0.023(2) -0.015(3) -0.021(3)
C16 0.040(4) 0.024(3) 0.015(3) -0.005(2) -0.004(3) -0.001(3)
S3 0.0076(6) 0.0206(7) 0.0354(9) -0.0002(6) 0.0034(6) 0.0042(5)
S4 0.0183(6) 0.0252(7) 0.0122(6) -0.0009(6) 0.0014(5) -0.0086(6)
F4 0.0072(16) 0.068(3) 0.029(2) -0.009(2) 0.0055(14) -0.0038(18)
F5 0.029(2) 0.044(2) 0.0224(19) -0.0139(18) -0.0050(17) -0.0038(18)
F6 0.039(2) 0.038(2) 0.039(3) 0.008(2) -0.007(2) 0.004(2)
O4 0.022(2) 0.022(2) 0.0140(19) -0.0040(17) 0.0045(16) -0.0095(17)
O5 0.038(3) 0.052(3) 0.021(2) -0.023(2) 0.009(2) -0.021(2)
O6 0.034(3) 0.039(3) 0.037(3) 0.022(2) -0.006(2) -0.013(2)
N8 0.0108(19) 0.0060(19) 0.016(2) 0.0002(16) 0.0002(16) 0.0015(15)
N9 0.0099(19) 0.010(2) 0.0109(19) 0.0021(16) -0.0021(16) -0.0007(16)
N10 0.0142(19) 0.015(2) 0.0121(19) 0.0033(16) 0.0078(17) 0.0023(17)
N11 0.015(2) 0.0051(18) 0.0121(19) -0.0054(16) -0.0030(16) 0.0008(15)
N12 0.013(2) 0.0089(19) 0.014(2) 0.0000(17) -0.0033(17) 0.0049(16)
N13 0.015(2) 0.0069(18) 0.0097(18) -0.0019(15) -0.0061(16) -0.0010(15)
N14 0.014(2) 0.015(2) 0.014(2) -0.0002(17) 0.0039(16) 0.0028(17)
C17 0.009(2) 0.013(2) 0.012(2) 0.0024(18) 0.0000(18) -0.0008(17)
C18 0.019(3) 0.008(2) 0.030(3) 0.000(2) 0.002(2) -0.0003(19)
C19 0.022(3) 0.017(2) 0.027(3) 0.007(2) 0.003(2) -0.001(2)
C20 0.017(2) 0.017(2) 0.024(3) 0.008(2) 0.003(2) -0.002(2)
C21 0.017(2) 0.022(3) 0.025(3) -0.001(2) 0.011(2) 0.005(2)
C22 0.029(3) 0.017(3) 0.017(3) 0.001(2) 0.007(2) 0.007(2)
C23 0.024(3) 0.012(2) 0.020(3) 0.003(2) 0.007(2) 0.006(2)
C24 0.010(2) 0.012(2) 0.014(2) 0.0019(19) -0.0001(18) -0.0004(18)
C25 0.023(3) 0.004(2) 0.024(3) -0.0051(19) -0.003(2) 0.0043(18)
C26 0.025(3) 0.011(2) 0.023(3) -0.006(2) -0.004(2) -0.002(2)
C27 0.016(2) 0.013(2) 0.016(2) -0.0044(19) -0.0065(19) -0.0013(18)
C28 0.025(3) 0.012(2) 0.026(3) 0.003(2) -0.015(2) 0.005(2)
C29 0.039(3) 0.011(2) 0.017(3) 0.003(2) -0.003(2) -0.004(2)
C30 0.027(3) 0.006(2) 0.019(3) -0.002(2) -0.004(2) 0.001(2)
C31 0.012(2) 0.013(3) 0.008(2) 0.0017(17) -0.0067(18) 0.0010(19)
C32 0.019(3) 0.028(3) 0.011(2) -0.001(2) 0.004(2) 0.000(2)
B3 0.007(2) 0.009(3) 0.018(3) -0.004(2) 0.001(2) -0.0010(19)
B4 0.008(2) 0.013(3) 0.010(2) 0.001(2) -0.0002(19) 0.002(2)
S5 0.0108(6) 0.0201(7) 0.0352(9) 0.0000(6) -0.0014(5) -0.0050(5)
S6 0.0181(6) 0.0280(7) 0.0130(5) -0.0007(5) -0.0008(5) 0.0106(5)
F7 0.053(3) 0.033(2) 0.047(3) -0.003(2) -0.020(2) -0.010(2)
F8 0.023(2) 0.079(4) 0.035(3) 0.019(3) -0.0024(18) 0.011(2)
F9 0.0245(18) 0.042(2) 0.0223(18) 0.0202(17) 0.0003(15) 0.0049(16)
O7 0.0123(17) 0.0185(19) 0.024(2) 0.0052(17) 0.0023(16) 0.0086(15)
O8 0.049(3) 0.038(3) 0.031(3) -0.014(2) -0.001(2) 0.017(2)
O9 0.019(2) 0.056(3) 0.022(2) 0.019(2) 0.0096(18) 0.015(2)
N15 0.0086(18) 0.010(2) 0.013(2) -0.0011(16) 0.0029(15) -0.0024(15)
N16 0.015(2) 0.0052(18) 0.012(2) 0.0009(16) 0.0025(16) 0.0021(15)
N17 0.022(2) 0.017(2) 0.014(2) 0.0025(18) 0.0014(18) 0.0003(18)
N18 0.0077(18) 0.0105(19) 0.0114(19) -0.0019(16) 0.0019(15) 0.0026(15)
N19 0.015(2) 0.0078(19) 0.015(2) 0.0021(17) 0.0050(17) -0.0010(16)
N20 0.0092(18) 0.015(2) 0.0118(19) 0.0002(17) 0.0017(16) -0.0002(16)
N21 0.009(2) 0.015(2) 0.011(2) 0.0001(15) -0.0017(14) 0.0001(17)
C33 0.008(2) 0.010(2) 0.013(2) 0.0040(17) 0.0031(17) 0.0008(16)
C34 0.019(3) 0.014(3) 0.016(2) 0.002(2) 0.001(2) -0.0033(19)
C35 0.026(3) 0.013(2) 0.017(3) 0.003(2) 0.000(2) 0.007(2)
C36 0.021(3) 0.020(3) 0.014(2) 0.005(2) -0.004(2) 0.004(2)
C37 0.024(3) 0.022(3) 0.015(2) -0.002(2) 0.000(2) -0.007(2)
C38 0.026(3) 0.014(2) 0.015(2) -0.004(2) -0.002(2) -0.004(2)
C39 0.023(3) 0.015(3) 0.015(2) 0.004(2) -0.001(2) -0.007(2)
C40 0.010(2) 0.010(2) 0.015(2) 0.0020(19) -0.0036(19) -0.0009(18)
C41 0.021(3) 0.013(2) 0.018(3) -0.004(2) 0.003(2) 0.002(2)
C42 0.016(2) 0.012(2) 0.018(2) -0.006(2) 0.003(2) 0.0006(19)
C43 0.013(2) 0.023(3) 0.013(2) -0.004(2) 0.0019(19) 0.005(2)
C44 0.017(2) 0.022(3) 0.009(2) 0.000(2) 0.0002(19) -0.002(2)
C45 0.018(3) 0.023(3) 0.020(3) 0.004(2) -0.001(2) -0.001(2)
C46 0.028(3) 0.010(2) 0.017(3) 0.001(2) 0.006(2) -0.004(2)
C47 0.020(3) 0.010(2) 0.011(2) 0.0018(18) 0.008(2) 0.000(2)
C48 0.041(4) 0.022(3) 0.016(3) 0.010(2) -0.007(3) -0.002(3)
B5 0.013(3) 0.009(3) 0.018(3) -0.002(2) -0.001(2) -0.005(2)
B6 0.013(3) 0.009(3) 0.014(3) 0.0012(19) 0.000(2) 0.006(2)

loop_
_atom_type_symbol
_atom_type_description
_atom_type_scat_dispersion_real
_atom_type_scat_dispersion_imag
_atom_type_scat_source
C C 0.0033 0.0016 'International Tables Vol C Tables 4.2.6.8 and 6.1.1.4'
H H 0.0000 0.0000 'International Tables Vol C Tables 4.2.6.8 and 6.1.1.4'
B B 0.0013 0.0007 'International Tables Vol C Tables 4.2.6.8 and 6.1.1.4'
F F 0.0171 0.0103 'International Tables Vol C Tables 4.2.6.8 and 6.1.1.4'
N N 0.0061 0.0033 'International Tables Vol C Tables 4.2.6.8 and 6.1.1.4'
O O 0.0106 0.0060 'International Tables Vol C Tables 4.2.6.8 and 6.1.1.4'
S S 0.1246 0.1234 'International Tables Vol C Tables 4.2.6.8 and 6.1.1.4'

loop_
_geom_angle_atom_site_label_1
_geom_angle_atom_site_label_2
_geom_angle_atom_site_label_3
_geom_angle
_geom_angle_site_symmetry_1
_geom_angle_site_symmetry_3
_geom_angle_publ_flag
S2 O1 B2 127.9(4) . . ?
C1 N1 C2 121.3(5) . . ?
C1 N1 B1 112.6(4) . . ?
C2 N1 B1 124.7(5) . . ?
C1 N2 C7 120.1(5) . . ?
C1 N2 B2 110.7(4) . . ?
C7 N2 B2 127.3(5) . . ?
C1 N3 C4 119.4(5) . . ?
C1 N3 C5 121.1(5) . . ?
C4 N3 C5 116.1(5) . . ?
C8 N4 C9 119.6(5) . . ?
C8 N4 B1 112.3(5) . . ?
C9 N4 B1 128.0(5) . . ?
C8 N5 C14 120.8(5) . . ?
C8 N5 B2 112.6(5) . . ?
C14 N5 B2 126.3(5) . . ?
C8 N6 C11 122.2(5) . . ?
C8 N6 C12 122.4(5) . . ?
C12 N6 C11 115.3(5) . . ?
C15 N7 B1 167.5(6) . . ?
N1 C1 N2 114.7(5) . . ?
N3 C1 N1 123.2(5) . . ?
N3 C1 N2 122.1(5) . . ?
N1 C2 H2A 109.4 . . ?
N1 C2 H2B 109.4 . . ?
N1 C2 C3 111.0(5) . . ?
H2A C2 H2B 108.0 . . ?
C3 C2 H2A 109.4 . . ?
C3 C2 H2B 109.4 . . ?
C2 C3 H3A 109.3 . . ?
C2 C3 H3B 109.3 . . ?
C2 C3 C4 111.5(5) . . ?
H3A C3 H3B 108.0 . . ?
C4 C3 H3A 109.3 . . ?
C4 C3 H3B 109.3 . . ?
N3 C4 C3 109.8(5) . . ?
N3 C4 H4A 109.7 . . ?
N3 C4 H4B 109.7 . . ?
C3 C4 H4A 109.7 . . ?
C3 C4 H4B 109.7 . . ?
H4A C4 H4B 108.2 . . ?
N3 C5 H5A 109.8 . . ?
N3 C5 H5B 109.8 . . ?
N3 C5 C6 109.5(5) . . ?
H5A C5 H5B 108.2 . . ?
C6 C5 H5A 109.8 . . ?
C6 C5 H5B 109.8 . . ?
C5 C6 H6A 110.0 . . ?
C5 C6 H6B 110.0 . . ?
C5 C6 C7 108.7(5) . . ?
H6A C6 H6B 108.3 . . ?
C7 C6 H6A 110.0 . . ?
C7 C6 H6B 110.0 . . ?
N2 C7 C6 110.3(5) . . ?
N2 C7 H7A 109.6 . . ?
N2 C7 H7B 109.6 . . ?
C6 C7 H7A 109.6 . . ?
C6 C7 H7B 109.6 . . ?
H7A C7 H7B 108.1 . . ?
N5 C8 N4 114.7(5) . . ?
N6 C8 N4 122.7(5) . . ?
N6 C8 N5 122.6(5) . . ?
N4 C9 H9A 109.7 . . ?
N4 C9 H9B 109.7 . . ?
N4 C9 C10 109.8(5) . . ?
H9A C9 H9B 108.2 . . ?
C10 C9 H9A 109.7 . . ?
C10 C9 H9B 109.7 . . ?
C9 C10 H10A 109.9 . . ?
C9 C10 H10B 109.9 . . ?
H10A C10 H10B 108.3 . . ?
C11 C10 C9 109.1(5) . . ?
C11 C10 H10A 109.9 . . ?
C11 C10 H10B 109.9 . . ?
N6 C11 C10 110.6(5) . . ?
N6 C11 H11A 109.5 . . ?
N6 C11 H11B 109.5 . . ?
C10 C11 H11A 109.5 . . ?
C10 C11 H11B 109.5 . . ?
H11A C11 H11B 108.1 . . ?
N6 C12 H12A 109.5 . . ?
N6 C12 H12B 109.5 . . ?
N6 C12 C13 110.6(5) . . ?
H12A C12 H12B 108.1 . . ?
C13 C12 H12A 109.5 . . ?
C13 C12 H12B 109.5 . . ?
C12 C13 H13A 109.8 . . ?
C12 C13 H13B 109.8 . . ?
C12 C13 C14 109.2(6) . . ?
H13A C13 H13B 108.3 . . ?
C14 C13 H13A 109.8 . . ?
C14 C13 H13B 109.8 . . ?
N5 C14 C13 108.4(5) . . ?
N5 C14 H14A 110.0 . . ?
N5 C14 H14B 110.0 . . ?
C13 C14 H14A 110.0 . . ?
C13 C14 H14B 110.0 . . ?
H14A C14 H14B 108.4 . . ?
N7 C15 S1 178.8(6) . . ?
N1 B1 N4 113.0(4) . . ?
N1 B1 B2 99.9(4) . . ?
N4 B1 B2 99.5(4) . . ?
N7 B1 N1 109.4(5) . . ?
N7 B1 N4 108.5(5) . . ?
N7 B1 B2 126.2(5) . . ?
O1 B2 B1 128.9(5) . . ?
N2 B2 O1 108.8(5) . . ?
N2 B2 N5 114.7(4) . . ?
N2 B2 B1 101.8(4) . . ?
N5 B2 O1 102.1(4) . . ?
N5 B2 B1 100.9(4) . . ?
O1 S2 C16 100.7(3) . . ?
O2 S2 O1 113.6(3) . . ?
O2 S2 C16 105.0(3) . . ?
O3 S2 O1 111.3(3) . . ?
O3 S2 O2 119.0(4) . . ?
O3 S2 C16 104.9(3) . . ?
F1 C16 S2 110.5(5) . . ?
F1 C16 F2 107.4(6) . . ?
F2 C16 S2 109.8(5) . . ?
F3 C16 S2 111.0(5) . . ?
F3 C16 F1 108.9(6) . . ?
F3 C16 F2 109.2(6) . . ?
O4 S4 C32 98.7(3) . . ?
O5 S4 O4 113.0(3) . . ?
O5 S4 C32 105.2(3) . . ?
O6 S4 O4 111.7(3) . . ?
O6 S4 O5 120.2(4) . . ?
O6 S4 C32 105.1(3) . . ?
S4 O4 B4 125.4(4) . . ?
C17 N8 C18 121.2(5) . . ?
C17 N8 B3 111.6(4) . . ?
C18 N8 B3 124.7(4) . . ?
C17 N9 C23 121.7(5) . . ?
C17 N9 B4 109.7(5) . . ?
C23 N9 B4 126.2(5) . . ?
C17 N10 C20 119.5(5) . . ?
C17 N10 C21 121.1(5) . . ?
C21 N10 C20 116.4(4) . . ?
C24 N11 C25 120.3(5) . . ?
C24 N11 B3 112.2(4) . . ?
C25 N11 B3 126.9(4) . . ?
C24 N12 C30 120.7(5) . . ?
C24 N12 B4 111.8(5) . . ?
C30 N12 B4 127.1(5) . . ?
C24 N13 C27 121.0(4) . . ?
C24 N13 C28 122.2(5) . . ?
C28 N13 C27 116.6(4) . . ?
C31 N14 B3 167.3(6) . . ?
N8 C17 N9 116.9(5) . . ?
N8 C17 N10 122.6(5) . . ?
N9 C17 N10 120.4(5) . . ?
N8 C18 H18A 109.6 . . ?
N8 C18 H18B 109.6 . . ?
N8 C18 C19 110.2(5) . . ?
H18A C18 H18B 108.1 . . ?
C19 C18 H18A 109.6 . . ?
C19 C18 H18B 109.6 . . ?
C18 C19 H19A 109.5 . . ?
C18 C19 H19B 109.5 . . ?
H19A C19 H19B 108.1 . . ?
C20 C19 C18 110.7(5) . . ?
C20 C19 H19A 109.5 . . ?
C20 C19 H19B 109.5 . . ?
N10 C20 C19 109.8(5) . . ?
N10 C20 H20A 109.7 . . ?
N10 C20 H20B 109.7 . . ?
C19 C20 H20A 109.7 . . ?
C19 C20 H20B 109.7 . . ?
H20A C20 H20B 108.2 . . ?
N10 C21 H21A 109.5 . . ?
N10 C21 H21B 109.5 . . ?
N10 C21 C22 110.9(4) . . ?
H21A C21 H21B 108.1 . . ?
C22 C21 H21A 109.5 . . ?
C22 C21 H21B 109.5 . . ?
C21 C22 H22A 110.1 . . ?
C21 C22 H22B 110.1 . . ?
H22A C22 H22B 108.4 . . ?
C23 C22 C21 108.2(5) . . ?
C23 C22 H22A 110.1 . . ?
C23 C22 H22B 110.1 . . ?
N9 C23 C22 111.9(5) . . ?
N9 C23 H23A 109.2 . . ?
N9 C23 H23B 109.2 . . ?
C22 C23 H23A 109.2 . . ?
C22 C23 H23B 109.2 . . ?
H23A C23 H23B 107.9 . . ?
N11 C24 N13 122.3(5) . . ?
N12 C24 N11 115.9(5) . . ?
N12 C24 N13 121.7(5) . . ?
N11 C25 H25A 109.9 . . ?
N11 C25 H25B 109.9 . . ?
N11 C25 C26 108.9(4) . . ?
H25A C25 H25B 108.3 . . ?
C26 C25 H25A 109.9 . . ?
C26 C25 H25B 109.9 . . ?
C25 C26 H26A 109.9 . . ?
C25 C26 H26B 109.9 . . ?
H26A C26 H26B 108.3 . . ?
C27 C26 C25 109.1(5) . . ?
C27 C26 H26A 109.9 . . ?
C27 C26 H26B 109.9 . . ?
N13 C27 C26 111.6(4) . . ?
N13 C27 H27A 109.3 . . ?
N13 C27 H27B 109.3 . . ?
C26 C27 H27A 109.3 . . ?
C26 C27 H27B 109.3 . . ?
H27A C27 H27B 108.0 . . ?
N13 C28 H28A 109.3 . . ?
N13 C28 H28B 109.3 . . ?
N13 C28 C29 111.7(5) . . ?
H28A C28 H28B 107.9 . . ?
C29 C28 H28A 109.3 . . ?
C29 C28 H28B 109.3 . . ?
C28 C29 H29A 109.6 . . ?
C28 C29 H29B 109.6 . . ?
C28 C29 C30 110.1(5) . . ?
H29A C29 H29B 108.2 . . ?
C30 C29 H29A 109.6 . . ?
C30 C29 H29B 109.6 . . ?
N12 C30 C29 109.6(5) . . ?
N12 C30 H30A 109.7 . . ?
N12 C30 H30B 109.7 . . ?
C29 C30 H30A 109.7 . . ?
C29 C30 H30B 109.7 . . ?
H30A C30 H30B 108.2 . . ?
N14 C31 S3 177.0(5) . . ?
F4 C32 S4 109.0(4) . . ?
F4 C32 F6 108.4(5) . . ?
F5 C32 S4 111.7(4) . . ?
F5 C32 F4 108.7(5) . . ?
F5 C32 F6 109.1(5) . . ?
F6 C32 S4 109.8(4) . . ?
N8 B3 B4 98.5(4) . . ?
N11 B3 N8 112.7(4) . . ?
N11 B3 B4 99.1(4) . . ?
N14 B3 N8 109.7(5) . . ?
N14 B3 N11 109.6(4) . . ?
N14 B3 B4 126.6(5) . . ?
O4 B4 B3 127.2(5) . . ?
N9 B4 O4 102.7(4) . . ?
N9 B4 B3 102.5(4) . . ?
N12 B4 O4 108.7(4) . . ?
N12 B4 N9 115.4(4) . . ?
N12 B4 B3 100.8(4) . . ?
O7 S6 C48 100.4(3) . . ?
O8 S6 O7 111.8(3) . . ?
O8 S6 O9 119.6(3) . . ?
O8 S6 C48 104.7(3) . . ?
O9 S6 O7 113.4(3) . . ?
O9 S6 C48 104.3(3) . . ?
S6 O7 B6 127.3(4) . . ?
C33 N15 C34 120.2(5) . . ?
C33 N15 B5 111.5(4) . . ?
C34 N15 B5 128.2(5) . . ?
C33 N16 C39 120.4(5) . . ?
C33 N16 B6 111.2(4) . . ?
C39 N16 B6 128.3(5) . . ?
C33 N17 C36 121.5(5) . . ?
C33 N17 C37 121.9(5) . . ?
C37 N17 C36 116.6(5) . . ?
C40 N18 C41 121.6(5) . . ?
C40 N18 B5 111.8(5) . . ?
C41 N18 B5 124.9(5) . . ?
C40 N19 C46 121.2(5) . . ?
C40 N19 B6 111.7(5) . . ?
C46 N19 B6 124.8(5) . . ?
C40 N20 C43 120.8(5) . . ?
C40 N20 C44 121.2(5) . . ?
C43 N20 C44 115.5(4) . . ?
C47 N21 B5 172.0(6) . . ?
N15 C33 N17 122.0(5) . . ?
N16 C33 N15 116.2(5) . . ?
N16 C33 N17 121.7(5) . . ?
N15 C34 H34A 109.6 . . ?
N15 C34 H34B 109.6 . . ?
N15 C34 C35 110.4(5) . . ?
H34A C34 H34B 108.1 . . ?
C35 C34 H34A 109.6 . . ?
C35 C34 H34B 109.6 . . ?
C34 C35 H35A 109.7 . . ?
C34 C35 H35B 109.7 . . ?
C34 C35 C36 109.9(5) . . ?
H35A C35 H35B 108.2 . . ?
C36 C35 H35A 109.7 . . ?
C36 C35 H35B 109.7 . . ?
N17 C36 C35 111.9(5) . . ?
N17 C36 H36A 109.2 . . ?
N17 C36 H36B 109.2 . . ?
C35 C36 H36A 109.2 . . ?
C35 C36 H36B 109.2 . . ?
H36A C36 H36B 107.9 . . ?
N17 C37 H37A 109.5 . . ?
N17 C37 H37B 109.5 . . ?
N17 C37 C38 110.6(5) . . ?
H37A C37 H37B 108.1 . . ?
C38 C37 H37A 109.5 . . ?
C38 C37 H37B 109.5 . . ?
C37 C38 H38A 109.9 . . ?
C37 C38 H38B 109.9 . . ?
C37 C38 C39 108.8(5) . . ?
H38A C38 H38B 108.3 . . ?
C39 C38 H38A 109.9 . . ?
C39 C38 H38B 109.9 . . ?
N16 C39 C38 109.6(5) . . ?
N16 C39 H39A 109.8 . . ?
N16 C39 H39B 109.8 . . ?
C38 C39 H39A 109.8 . . ?
C38 C39 H39B 109.8 . . ?
H39A C39 H39B 108.2 . . ?
N19 C40 N18 115.7(5) . . ?
N19 C40 N20 122.7(5) . . ?
N20 C40 N18 121.5(5) . . ?
N18 C41 H41A 109.3 . . ?
N18 C41 H41B 109.3 . . ?
N18 C41 C42 111.8(5) . . ?
H41A C41 H41B 107.9 . . ?
C42 C41 H41A 109.3 . . ?
C42 C41 H41B 109.3 . . ?
C41 C42 H42A 109.9 . . ?
C41 C42 H42B 109.9 . . ?
H42A C42 H42B 108.3 . . ?
C43 C42 C41 108.8(5) . . ?
C43 C42 H42A 109.9 . . ?
C43 C42 H42B 109.9 . . ?
N20 C43 C42 110.2(4) . . ?
N20 C43 H43A 109.6 . . ?
N20 C43 H43B 109.6 . . ?
C42 C43 H43A 109.6 . . ?
C42 C43 H43B 109.6 . . ?
H43A C43 H43B 108.1 . . ?
N20 C44 H44A 109.5 . . ?
N20 C44 H44B 109.5 . . ?
N20 C44 C45 110.6(5) . . ?
H44A C44 H44B 108.1 . . ?
C45 C44 H44A 109.5 . . ?
C45 C44 H44B 109.5 . . ?
C44 C45 H45A 109.6 . . ?
C44 C45 H45B 109.6 . . ?
C44 C45 C46 110.1(5) . . ?
H45A C45 H45B 108.1 . . ?
C46 C45 H45A 109.6 . . ?
C46 C45 H45B 109.6 . . ?
N19 C46 C45 109.5(5) . . ?
N19 C46 H46A 109.8 . . ?
N19 C46 H46B 109.8 . . ?
C45 C46 H46A 109.8 . . ?
C45 C46 H46B 109.8 . . ?
H46A C46 H46B 108.2 . . ?
N21 C47 S5 179.6(6) . . ?
F7 C48 S6 108.7(4) . . ?
F7 C48 F9 106.2(6) . . ?
F8 C48 S6 110.8(5) . . ?
F8 C48 F7 112.3(6) . . ?
F8 C48 F9 108.8(5) . . ?
F9 C48 S6 109.8(5) . . ?
N15 B5 N18 113.8(5) . . ?
N15 B5 N21 108.7(5) . . ?
N15 B5 B6 100.2(4) . . ?
N18 B5 B6 99.5(4) . . ?
N21 B5 N18 110.2(5) . . ?
N21 B5 B6 124.2(5) . . ?
O7 B6 B5 129.2(5) . . ?
N16 B6 O7 109.5(5) . . ?
N16 B6 B5 100.8(4) . . ?
N19 B6 O7 102.6(4) . . ?
N19 B6 N16 114.1(5) . . ?
N19 B6 B5 100.8(4) . . ?

loop_
_geom_bond_atom_site_label_1
_geom_bond_atom_site_label_2
_geom_bond_distance
_geom_bond_site_symmetry_2
_geom_bond_publ_flag
S1 C15 1.604(6) . ?
O1 B2 1.541(7) . ?
O1 S2 1.484(5) . ?
N1 C1 1.343(7) . ?
N1 C2 1.464(7) . ?
N1 B1 1.540(8) . ?
N2 C1 1.368(6) . ?
N2 C7 1.454(7) . ?
N2 B2 1.534(8) . ?
N3 C1 1.343(7) . ?
N3 C4 1.469(7) . ?
N3 C5 1.472(7) . ?
N4 C8 1.340(7) . ?
N4 C9 1.469(7) . ?
N4 B1 1.560(8) . ?
N5 C8 1.333(7) . ?
N5 C14 1.470(7) . ?
N5 B2 1.538(8) . ?
N6 C8 1.322(8) . ?
N6 C11 1.481(8) . ?
N6 C12 1.476(7) . ?
N7 C15 1.187(8) . ?
N7 B1 1.514(7) . ?
C2 H2A 0.9900 . ?
C2 H2B 0.9900 . ?
C2 C3 1.500(8) . ?
C3 H3A 0.9900 . ?
C3 H3B 0.9900 . ?
C3 C4 1.515(8) . ?
C4 H4A 0.9900 . ?
C4 H4B 0.9900 . ?
C5 H5A 0.9900 . ?
C5 H5B 0.9900 . ?
C5 C6 1.519(8) . ?
C6 H6A 0.9900 . ?
C6 H6B 0.9900 . ?
C6 C7 1.522(9) . ?
C7 H7A 0.9900 . ?
C7 H7B 0.9900 . ?
C9 H9A 0.9900 . ?
C9 H9B 0.9900 . ?
C9 C10 1.513(8) . ?
C10 H10A 0.9900 . ?
C10 H10B 0.9900 . ?
C10 C11 1.509(9) . ?
C11 H11A 0.9900 . ?
C11 H11B 0.9900 . ?
C12 H12A 0.9900 . ?
C12 H12B 0.9900 . ?
C12 C13 1.515(10) . ?
C13 H13A 0.9900 . ?
C13 H13B 0.9900 . ?
C13 C14 1.541(9) . ?
C14 H14A 0.9900 . ?
C14 H14B 0.9900 . ?
B1 B2 1.704(9) . ?
S2 O2 1.429(5) . ?
S2 O3 1.427(6) . ?
S2 C16 1.834(7) . ?
F1 C16 1.329(7) . ?
F2 C16 1.330(8) . ?
F3 C16 1.306(9) . ?
S3 C31 1.613(6) . ?
S4 O4 1.498(5) . ?
S4 O5 1.425(5) . ?
S4 O6 1.415(5) . ?
S4 C32 1.832(6) . ?
F4 C32 1.318(7) . ?
F5 C32 1.301(7) . ?
F6 C32 1.333(8) . ?
O4 B4 1.583(7) . ?
N8 C17 1.333(7) . ?
N8 C18 1.471(7) . ?
N8 B3 1.567(8) . ?
N9 C17 1.351(7) . ?
N9 C23 1.439(7) . ?
N9 B4 1.532(7) . ?
N10 C17 1.369(7) . ?
N10 C20 1.464(7) . ?
N10 C21 1.463(7) . ?
N11 C24 1.336(7) . ?
N11 C25 1.473(6) . ?
N11 B3 1.541(7) . ?
N12 C24 1.325(7) . ?
N12 C30 1.472(7) . ?
N12 B4 1.529(7) . ?
N13 C24 1.365(7) . ?
N13 C27 1.462(6) . ?
N13 C28 1.457(7) . ?
N14 C31 1.166(8) . ?
N14 B3 1.514(8) . ?
C18 H18A 0.9900 . ?
C18 H18B 0.9900 . ?
C18 C19 1.514(9) . ?
C19 H19A 0.9900 . ?
C19 H19B 0.9900 . ?
C19 C20 1.506(8) . ?
C20 H20A 0.9900 . ?
C20 H20B 0.9900 . ?
C21 H21A 0.9900 . ?
C21 H21B 0.9900 . ?
C21 C22 1.527(8) . ?
C22 H22A 0.9900 . ?
C22 H22B 0.9900 . ?
C22 C23 1.506(8) . ?
C23 H23A 0.9900 . ?
C23 H23B 0.9900 . ?
C25 H25A 0.9900 . ?
C25 H25B 0.9900 . ?
C25 C26 1.523(8) . ?
C26 H26A 0.9900 . ?
C26 H26B 0.9900 . ?
C26 C27 1.515(8) . ?
C27 H27A 0.9900 . ?
C27 H27B 0.9900 . ?
C28 H28A 0.9900 . ?
C28 H28B 0.9900 . ?
C28 C29 1.510(8) . ?
C29 H29A 0.9900 . ?
C29 H29B 0.9900 . ?
C29 C30 1.515(9) . ?
C30 H30A 0.9900 . ?
C30 H30B 0.9900 . ?
B3 B4 1.723(9) . ?
S5 C47 1.610(6) . ?
S6 O7 1.490(4) . ?
S6 O8 1.422(5) . ?
S6 O9 1.438(5) . ?
S6 C48 1.849(7) . ?
F7 C48 1.331(8) . ?
F8 C48 1.273(9) . ?
F9 C48 1.341(7) . ?
O7 B6 1.552(7) . ?
N15 C33 1.349(7) . ?
N15 C34 1.438(7) . ?
N15 B5 1.543(8) . ?
N16 C33 1.347(7) . ?
N16 C39 1.449(7) . ?
N16 B6 1.541(8) . ?
N17 C33 1.349(7) . ?
N17 C36 1.475(7) . ?
N17 C37 1.467(7) . ?
N18 C40 1.349(7) . ?
N18 C41 1.454(7) . ?
N18 B5 1.547(8) . ?
N19 C40 1.332(7) . ?
N19 C46 1.468(7) . ?
N19 B6 1.537(8) . ?
N20 C40 1.336(7) . ?
N20 C43 1.472(7) . ?
N20 C44 1.476(7) . ?
N21 C47 1.156(8) . ?
N21 B5 1.545(8) . ?
C34 H34A 0.9900 . ?
C34 H34B 0.9900 . ?
C34 C35 1.504(8) . ?
C35 H35A 0.9900 . ?
C35 H35B 0.9900 . ?
C35 C36 1.522(8) . ?
C36 H36A 0.9900 . ?
C36 H36B 0.9900 . ?
C37 H37A 0.9900 . ?
C37 H37B 0.9900 . ?
C37 C38 1.509(9) . ?
C38 H38A 0.9900 . ?
C38 H38B 0.9900 . ?
C38 C39 1.523(8) . ?
C39 H39A 0.9900 . ?
C39 H39B 0.9900 . ?
C41 H41A 0.9900 . ?
C41 H41B 0.9900 . ?
C41 C42 1.529(8) . ?
C42 H42A 0.9900 . ?
C42 H42B 0.9900 . ?
C42 C43 1.512(8) . ?
C43 H43A 0.9900 . ?
C43 H43B 0.9900 . ?
C44 H44A 0.9900 . ?
C44 H44B 0.9900 . ?
C44 C45 1.518(8) . ?
C45 H45A 0.9900 . ?
C45 H45B 0.9900 . ?
C45 C46 1.521(9) . ?
C46 H46A 0.9900 . ?
C46 H46B 0.9900 . ?
B5 B6 1.727(9) . ?

loop_
_geom_torsion_atom_site_label_1
_geom_torsion_atom_site_label_2
_geom_torsion_atom_site_label_3
_geom_torsion_atom_site_label_4
_geom_torsion
_geom_torsion_site_symmetry_1
_geom_torsion_site_symmetry_2
_geom_torsion_site_symmetry_3
_geom_torsion_site_symmetry_4
_geom_torsion_publ_flag
O1 S2 C16 F1 -60.2(5) . . . . ?
O1 S2 C16 F2 58.1(5) . . . . ?
O1 S2 C16 F3 178.9(5) . . . . ?
N1 C2 C3 C4 -48.3(7) . . . . ?
N1 B1 B2 O1 -128.8(6) . . . . ?
N1 B1 B2 N2 -2.6(5) . . . . ?
N1 B1 B2 N5 115.7(4) . . . . ?
N3 C5 C6 C7 -55.1(7) . . . . ?
N4 C9 C10 C11 -56.8(7) . . . . ?
N4 B1 B2 O1 115.6(6) . . . . ?
N4 B1 B2 N2 -118.2(4) . . . . ?
N4 B1 B2 N5 0.2(5) . . . . ?
N6 C12 C13 C14 49.5(8) . . . . ?
N7 B1 B2 O1 -5.8(10) . . . . ?
N7 B1 B2 N2 120.4(6) . . . . ?
N7 B1 B2 N5 -121.2(6) . . . . ?
C1 N1 C2 C3 26.4(7) . . . . ?
C1 N1 B1 N4 103.8(5) . . . . ?
C1 N1 B1 N7 -135.2(5) . . . . ?
C1 N1 B1 B2 -1.0(6) . . . . ?
C1 N2 C7 C6 -33.1(7) . . . . ?
C1 N2 B2 O1 144.0(4) . . . . ?
C1 N2 B2 N5 -102.4(5) . . . . ?
C1 N2 B2 B1 5.5(5) . . . . ?
C1 N3 C4 C3 -36.3(8) . . . . ?
C1 N3 C5 C6 32.2(8) . . . . ?
C2 N1 C1 N2 171.9(5) . . . . ?
C2 N1 C1 N3 -8.9(8) . . . . ?
C2 N1 B1 N4 -62.6(7) . . . . ?
C2 N1 B1 N7 58.4(7) . . . . ?
C2 N1 B1 B2 -167.4(5) . . . . ?
C2 C3 C4 N3 53.2(7) . . . . ?
C4 N3 C1 N1 14.4(8) . . . . ?
C4 N3 C1 N2 -166.4(5) . . . . ?
C4 N3 C5 C6 -168.6(5) . . . . ?
C5 N3 C1 N1 172.9(5) . . . . ?
C5 N3 C1 N2 -7.9(8) . . . . ?
C5 N3 C4 C3 164.1(5) . . . . ?
C5 C6 C7 N2 56.1(6) . . . . ?
C7 N2 C1 N1 -172.4(5) . . . . ?
C7 N2 C1 N3 8.3(8) . . . . ?
C7 N2 B2 O1 -51.8(7) . . . . ?
C7 N2 B2 N5 61.8(7) . . . . ?
C7 N2 B2 B1 169.8(5) . . . . ?
C8 N4 C9 C10 34.9(8) . . . . ?
C8 N4 B1 N1 -103.2(6) . . . . ?
C8 N4 B1 N7 135.2(5) . . . . ?
C8 N4 B1 B2 1.8(6) . . . . ?
C8 N5 C14 C13 35.2(8) . . . . ?
C8 N5 B2 O1 -136.2(5) . . . . ?
C8 N5 B2 N2 106.3(6) . . . . ?
C8 N5 B2 B1 -2.2(6) . . . . ?
C8 N6 C11 C10 -19.9(8) . . . . ?
C8 N6 C12 C13 -20.4(9) . . . . ?
C9 N4 C8 N5 174.3(5) . . . . ?
C9 N4 C8 N6 -3.7(9) . . . . ?
C9 N4 B1 N1 79.1(7) . . . . ?
C9 N4 B1 N7 -42.4(7) . . . . ?
C9 N4 B1 B2 -175.8(5) . . . . ?
C9 C10 C11 N6 49.3(7) . . . . ?
C11 N6 C8 N4 -4.5(9) . . . . ?
C11 N6 C8 N5 177.7(6) . . . . ?
C11 N6 C12 C13 158.2(6) . . . . ?
C12 N6 C8 N4 174.1(6) . . . . ?
C12 N6 C8 N5 -3.7(9) . . . . ?
C12 N6 C11 C10 161.5(6) . . . . ?
C12 C13 C14 N5 -56.4(7) . . . . ?
C14 N5 C8 N4 177.3(5) . . . . ?
C14 N5 C8 N6 -4.8(9) . . . . ?
C14 N5 B2 O1 50.7(7) . . . . ?
C14 N5 B2 N2 -66.8(7) . . . . ?
C14 N5 B2 B1 -175.3(5) . . . . ?
C15 N7 B1 N1 87(3) . . . . ?
C15 N7 B1 N4 -149(3) . . . . ?
C15 N7 B1 B2 -32(3) . . . . ?
B1 N1 C1 N2 4.9(6) . . . . ?
B1 N1 C1 N3 -175.8(5) . . . . ?
B1 N1 C2 C3 -168.3(5) . . . . ?
B1 N4 C8 N5 -3.6(7) . . . . ?
B1 N4 C8 N6 178.5(5) . . . . ?
B1 N4 C9 C10 -147.6(6) . . . . ?
B2 O1 S2 O2 -13.5(6) . . . . ?
B2 O1 S2 O3 124.1(5) . . . . ?
B2 O1 S2 C16 -125.1(5) . . . . ?
B2 N2 C1 N1 -6.9(6) . . . . ?
B2 N2 C1 N3 173.9(5) . . . . ?
B2 N2 C7 C6 164.0(5) . . . . ?
B2 N5 C8 N4 3.7(7) . . . . ?
B2 N5 C8 N6 -178.3(5) . . . . ?
B2 N5 C14 C13 -152.2(6) . . . . ?
S2 O1 B2 N2 -60.5(6) . . . . ?
S2 O1 B2 N5 177.8(4) . . . . ?
S2 O1 B2 B1 62.9(8) . . . . ?
O2 S2 C16 F1 -178.3(5) . . . . ?
O2 S2 C16 F2 -60.0(6) . . . . ?
O2 S2 C16 F3 60.8(6) . . . . ?
O3 S2 C16 F1 55.5(6) . . . . ?
O3 S2 C16 F2 173.8(5) . . . . ?
O3 S2 C16 F3 -65.4(6) . . . . ?
S4 O4 B4 N9 -176.5(4) . . . . ?
S4 O4 B4 N12 60.7(6) . . . . ?
S4 O4 B4 B3 -59.7(7) . . . . ?
O4 S4 C32 F4 179.6(5) . . . . ?
O4 S4 C32 F5 59.5(5) . . . . ?
O4 S4 C32 F6 -61.8(5) . . . . ?
O5 S4 O4 B4 16.0(6) . . . . ?
O5 S4 C32 F4 -63.6(5) . . . . ?
O5 S4 C32 F5 176.2(5) . . . . ?
O5 S4 C32 F6 55.0(5) . . . . ?
O6 S4 O4 B4 -123.1(5) . . . . ?
O6 S4 C32 F4 64.2(5) . . . . ?
O6 S4 C32 F5 -55.9(5) . . . . ?
O6 S4 C32 F6 -177.2(5) . . . . ?
N8 C18 C19 C20 -51.3(6) . . . . ?
N8 B3 B4 O4 -119.5(5) . . . . ?
N8 B3 B4 N9 -2.6(5) . . . . ?
N8 B3 B4 N12 116.7(4) . . . . ?
N10 C21 C22 C23 -52.6(7) . . . . ?
N11 C25 C26 C27 -57.1(6) . . . . ?
N11 B3 B4 O4 125.8(5) . . . . ?
N11 B3 B4 N9 -117.4(4) . . . . ?
N11 B3 B4 N12 2.0(5) . . . . ?
N13 C28 C29 C30 47.1(8) . . . . ?
N14 B3 B4 O4 2.9(9) . . . . ?
N14 B3 B4 N9 119.8(6) . . . . ?
N14 B3 B4 N12 -120.8(6) . . . . ?
C17 N8 C18 C19 29.5(7) . . . . ?
C17 N8 B3 N11 101.3(5) . . . . ?
C17 N8 B3 N14 -136.3(5) . . . . ?
C17 N8 B3 B4 -2.3(5) . . . . ?
C17 N9 C23 C22 -32.6(8) . . . . ?
C17 N9 B4 O4 140.2(4) . . . . ?
C17 N9 B4 N12 -101.7(5) . . . . ?
C17 N9 B4 B3 6.9(5) . . . . ?
C17 N10 C20 C19 -36.3(7) . . . . ?
C17 N10 C21 C22 31.2(8) . . . . ?
C18 N8 C17 N9 170.8(5) . . . . ?
C18 N8 C17 N10 -10.5(8) . . . . ?
C18 N8 B3 N11 -61.1(7) . . . . ?
C18 N8 B3 N14 61.2(7) . . . . ?
C18 N8 B3 B4 -164.8(5) . . . . ?
C18 C19 C20 N10 54.7(7) . . . . ?
C20 N10 C17 N8 14.1(8) . . . . ?
C20 N10 C17 N9 -167.3(5) . . . . ?
C20 N10 C21 C22 -168.5(5) . . . . ?
C21 N10 C17 N8 173.8(5) . . . . ?
C21 N10 C17 N9 -7.6(8) . . . . ?
C21 N10 C20 C19 163.1(5) . . . . ?
C21 C22 C23 N9 53.5(7) . . . . ?
C23 N9 C17 N8 -173.3(5) . . . . ?
C23 N9 C17 N10 8.0(8) . . . . ?
C23 N9 B4 O4 -57.1(7) . . . . ?
C23 N9 B4 N12 61.1(7) . . . . ?
C23 N9 B4 B3 169.7(5) . . . . ?
C24 N11 C25 C26 37.3(7) . . . . ?
C24 N11 B3 N8 -104.3(5) . . . . ?
C24 N11 B3 N14 133.3(5) . . . . ?
C24 N11 B3 B4 -1.0(6) . . . . ?
C24 N12 C30 C29 35.1(8) . . . . ?
C24 N12 B4 O4 -138.2(5) . . . . ?
C24 N12 B4 N9 107.0(5) . . . . ?
C24 N12 B4 B3 -2.5(6) . . . . ?
C24 N13 C27 C26 -23.0(7) . . . . ?
C24 N13 C28 C29 -18.1(8) . . . . ?
C25 N11 C24 N12 171.4(5) . . . . ?
C25 N11 C24 N13 -8.6(8) . . . . ?
C25 N11 B3 N8 84.4(6) . . . . ?
C25 N11 B3 N14 -38.1(7) . . . . ?
C25 N11 B3 B4 -172.4(5) . . . . ?
C25 C26 C27 N13 50.7(6) . . . . ?
C27 N13 C24 N11 0.7(8) . . . . ?
C27 N13 C24 N12 -179.4(5) . . . . ?
C27 N13 C28 C29 157.2(5) . . . . ?
C28 N13 C24 N11 175.7(5) . . . . ?
C28 N13 C24 N12 -4.4(8) . . . . ?
C28 N13 C27 C26 161.7(5) . . . . ?
C28 C29 C30 N12 -55.0(7) . . . . ?
C30 N12 C24 N11 175.0(5) . . . . ?
C30 N12 C24 N13 -5.0(8) . . . . ?
C30 N12 B4 O4 49.6(7) . . . . ?
C30 N12 B4 N9 -65.2(7) . . . . ?
C30 N12 B4 B3 -174.8(5) . . . . ?
C31 N14 B3 N8 165(2) . . . . ?
C31 N14 B3 N11 -70(3) . . . . ?
C31 N14 B3 B4 48(3) . . . . ?
C32 S4 O4 B4 126.7(5) . . . . ?
B3 N8 C17 N9 7.7(7) . . . . ?
B3 N8 C17 N10 -173.7(5) . . . . ?
B3 N8 C18 C19 -169.7(5) . . . . ?
B3 N11 C24 N12 -0.6(7) . . . . ?
B3 N11 C24 N13 179.4(5) . . . . ?
B3 N11 C25 C26 -152.0(5) . . . . ?
B4 N9 C17 N8 -9.6(6) . . . . ?
B4 N9 C17 N10 171.7(5) . . . . ?
B4 N9 C23 C22 166.6(5) . . . . ?
B4 N12 C24 N11 2.2(7) . . . . ?
B4 N12 C24 N13 -177.8(5) . . . . ?
B4 N12 C30 C29 -153.3(5) . . . . ?
S6 O7 B6 N16 64.2(6) . . . . ?
S6 O7 B6 N19 -174.3(4) . . . . ?
S6 O7 B6 B5 -58.8(8) . . . . ?
O7 S6 C48 F7 -57.2(5) . . . . ?
O7 S6 C48 F8 178.8(5) . . . . ?
O7 S6 C48 F9 58.6(5) . . . . ?
O8 S6 O7 B6 -125.5(5) . . . . ?
O8 S6 C48 F7 -173.2(5) . . . . ?
O8 S6 C48 F8 62.9(6) . . . . ?
O8 S6 C48 F9 -57.3(6) . . . . ?
O9 S6 O7 B6 13.3(6) . . . . ?
O9 S6 C48 F7 60.3(5) . . . . ?
O9 S6 C48 F8 -63.6(6) . . . . ?
O9 S6 C48 F9 176.2(5) . . . . ?
N15 C34 C35 C36 -56.0(6) . . . . ?
N15 B5 B6 O7 125.9(6) . . . . ?
N15 B5 B6 N16 -0.5(5) . . . . ?
N15 B5 B6 N19 -117.9(4) . . . . ?
N17 C37 C38 C39 50.7(7) . . . . ?
N18 C41 C42 C43 -49.9(6) . . . . ?
N18 B5 B6 O7 -117.7(6) . . . . ?
N18 B5 B6 N16 115.9(4) . . . . ?
N18 B5 B6 N19 -1.4(5) . . . . ?
N20 C44 C45 C46 -50.4(6) . . . . ?
N21 B5 B6 O7 4.8(9) . . . . ?
N21 B5 B6 N16 -121.6(5) . . . . ?
N21 B5 B6 N19 121.1(5) . . . . ?
C33 N15 C34 C35 38.0(7) . . . . ?
C33 N15 B5 N18 -103.9(5) . . . . ?
C33 N15 B5 N21 132.8(5) . . . . ?
C33 N15 B5 B6 1.3(6) . . . . ?
C33 N16 C39 C38 34.3(8) . . . . ?
C33 N16 B6 O7 -138.9(5) . . . . ?
C33 N16 B6 N19 106.8(5) . . . . ?
C33 N16 B6 B5 -0.4(6) . . . . ?
C33 N17 C36 C35 -14.8(8) . . . . ?
C33 N17 C37 C38 -20.5(8) . . . . ?
C34 N15 C33 N16 174.2(5) . . . . ?
C34 N15 C33 N17 -6.3(8) . . . . ?
C34 N15 B5 N18 80.5(7) . . . . ?
C34 N15 B5 N21 -42.7(7) . . . . ?
C34 N15 B5 B6 -174.2(5) . . . . ?
C34 C35 C36 N17 44.8(7) . . . . ?
C36 N17 C33 N15 -5.9(8) . . . . ?
C36 N17 C33 N16 173.5(5) . . . . ?
C36 N17 C37 C38 160.6(5) . . . . ?
C37 N17 C33 N15 175.1(5) . . . . ?
C37 N17 C33 N16 -5.4(8) . . . . ?
C37 N17 C36 C35 164.2(5) . . . . ?
C37 C38 C39 N16 -57.7(7) . . . . ?
C39 N16 C33 N15 177.2(5) . . . . ?
C39 N16 C33 N17 -2.3(8) . . . . ?
C39 N16 B6 O7 45.6(7) . . . . ?
C39 N16 B6 N19 -68.7(7) . . . . ?
C39 N16 B6 B5 -175.8(5) . . . . ?
C40 N18 C41 C42 28.9(7) . . . . ?
C40 N18 B5 N15 102.8(5) . . . . ?
C40 N18 B5 N21 -134.9(5) . . . . ?
C40 N18 B5 B6 -2.9(6) . . . . ?
C40 N19 C46 C45 -34.2(8) . . . . ?
C40 N19 B6 O7 140.1(5) . . . . ?
C40 N19 B6 N16 -101.5(6) . . . . ?
C40 N19 B6 B5 5.6(6) . . . . ?
C40 N20 C43 C42 -37.3(7) . . . . ?
C40 N20 C44 C45 28.0(7) . . . . ?
C41 N18 C40 N19 172.8(5) . . . . ?
C41 N18 C40 N20 -10.0(8) . . . . ?
C41 N18 B5 N15 -62.2(7) . . . . ?
C41 N18 B5 N21 60.2(7) . . . . ?
C41 N18 B5 B6 -167.9(5) . . . . ?
C41 C42 C43 N20 53.4(6) . . . . ?
C43 N20 C40 N18 14.3(8) . . . . ?
C43 N20 C40 N19 -168.6(5) . . . . ?
C43 N20 C44 C45 -169.7(5) . . . . ?
C44 N20 C40 N18 175.7(5) . . . . ?
C44 N20 C40 N19 -7.3(8) . . . . ?
C44 N20 C43 C42 160.4(5) . . . . ?
C44 C45 C46 N19 53.2(7) . . . . ?
C46 N19 C40 N18 -172.0(5) . . . . ?
C46 N19 C40 N20 10.8(9) . . . . ?
C46 N19 B6 O7 -57.0(7) . . . . ?
C46 N19 B6 N16 61.4(7) . . . . ?
C46 N19 B6 B5 168.5(5) . . . . ?
C48 S6 O7 B6 124.0(5) . . . . ?
B5 N15 C33 N16 -1.7(7) . . . . ?
B5 N15 C33 N17 177.7(5) . . . . ?
B5 N15 C34 C35 -146.9(5) . . . . ?
B5 N18 C40 N19 7.3(7) . . . . ?
B5 N18 C40 N20 -175.5(5) . . . . ?
B5 N18 C41 C42 -167.5(5) . . . . ?
B6 N16 C33 N15 1.3(6) . . . . ?
B6 N16 C33 N17 -178.1(5) . . . . ?
B6 N16 C39 C38 -150.6(5) . . . . ?
B6 N19 C40 N18 -8.4(7) . . . . ?
B6 N19 C40 N20 174.4(5) . . . . ?
B6 N19 C46 C45 164.4(5) . . . . ?
